data_4125302
loop_
_publ_author_name
'Xu, Senmiao'
'Zhang, Yuanzhe'
'Li, Bo'
'Liu, Shih-Yuan'

_publ_section_title
;
 Site-Selective and Stereoselective trans-Hydroboration of 1,3-Enynes
 Catalyzed by 1,4-Azaborine-Based Phosphine-Pd Complex.
;
_journal_issue 44
_journal_name_full 'Journal of the American Chemical Society'
_journal_page_first 14566
_journal_page_last 14569
_journal_paper_doi 10.1021/jacs.6b09759
_journal_volume 138
_journal_year 2016
_chemical_absolute_configuration ad
_chemical_formula_moiety 'C16 H21 B O2'
_chemical_formula_sum 'C16 H21 B O2'
_chemical_formula_weight 256.14
_chemical_name_systematic
;
 ?
;
_space_group_crystal_system monoclinic
_space_group_IT_number 9
_space_group_name_Hall 'C -2yc'
_space_group_name_H-M_alt 'C 1 c 1'
_symmetry_space_group_name_Hall 'C -2yc'
_symmetry_space_group_name_H-M 'C 1 c 1'
_atom_sites_solution_hydrogens geom
_atom_sites_solution_primary direct
_atom_sites_solution_secondary difmap
_audit_creation_method SHELXL-2013
_cell_angle_alpha 90
_cell_angle_beta 91.4540(18)
_cell_angle_gamma 90
_cell_formula_units_Z 8
_cell_length_a 8.2753(8)
_cell_length_b 23.637(3)
_cell_length_c 15.5395(16)
_cell_measurement_reflns_used 9952
_cell_measurement_temperature 100(2)
_cell_measurement_theta_max 28.32
_cell_measurement_theta_min 2.17
_cell_volume 3038.6(6)
_computing_cell_refinement 'SAINT (Bruker, 2013)'
_computing_data_collection 'APEX2 (Bruker, 2013)'
_computing_data_reduction 'SAINT (Bruker, 2013)'
_computing_molecular_graphics 'Bruker SHELXTL'
_computing_publication_material 'Bruker SHELXTL'
_computing_structure_refinement 'SHELXL-2013 (Sheldrick, 2013)'
_computing_structure_solution 'SHELXL-2013 (Sheldrick, 2013)'
_diffrn_ambient_temperature 100(2)
_diffrn_measured_fraction_theta_full 1.000
_diffrn_measured_fraction_theta_max 0.999
_diffrn_measurement_device_type 'Bruker Kappa DUO CCD diffractometer'
_diffrn_measurement_method '\f and \w scans'
_diffrn_radiation_type MoK\a
_diffrn_radiation_wavelength 0.71073
_diffrn_reflns_av_R_equivalents 0.0213
_diffrn_reflns_av_unetI/netI 0.0233
_diffrn_reflns_Laue_measured_fraction_full 1.000
_diffrn_reflns_Laue_measured_fraction_max 0.999
_diffrn_reflns_limit_h_max 11
_diffrn_reflns_limit_h_min -10
_diffrn_reflns_limit_k_max 31
_diffrn_reflns_limit_k_min -31
_diffrn_reflns_limit_l_max 20
_diffrn_reflns_limit_l_min -20
_diffrn_reflns_number 21673
_diffrn_reflns_point_group_measured_fraction_full 0.972
_diffrn_reflns_point_group_measured_fraction_max 0.949
_diffrn_reflns_theta_full 25.242
_diffrn_reflns_theta_max 28.360
_diffrn_reflns_theta_min 1.723
_diffrn_source 'fine-focus sealed tube'
_exptl_absorpt_coefficient_mu 0.071
_exptl_absorpt_correction_T_max 0.7457
_exptl_absorpt_correction_T_min 0.7003
_exptl_absorpt_correction_type multi-scan
_exptl_absorpt_process_details
;
Sheldrick, G.M. (2013). SADABS. Bruker AXS Inc. Madison, WI USA.
;
_exptl_crystal_colour colorless
_exptl_crystal_density_diffrn 1.120
_exptl_crystal_density_meas ?
_exptl_crystal_density_method none
_exptl_crystal_description block
_exptl_crystal_F_000 1104
_exptl_crystal_size_max 0.600
_exptl_crystal_size_mid 0.450
_exptl_crystal_size_min 0.380
_refine_diff_density_max 0.274
_refine_diff_density_min -0.164
_refine_diff_density_rms 0.034
_refine_ls_abs_structure_details
;
 Flack x determined using 3058 quotients [(I+)-(I-)]/[(I+)+(I-)]
 (Parsons and Flack (2004), Acta Cryst. A60, s61).
;
_refine_ls_abs_structure_Flack 0.1(2)
_refine_ls_extinction_coef na
_refine_ls_extinction_method none
_refine_ls_goodness_of_fit_ref 1.033
_refine_ls_hydrogen_treatment constr
_refine_ls_matrix_type full
_refine_ls_number_parameters 351
_refine_ls_number_reflns 7208
_refine_ls_number_restraints 2
_refine_ls_restrained_S_all 1.033
_refine_ls_R_factor_all 0.0378
_refine_ls_R_factor_gt 0.0352
_refine_ls_shift/su_max 0.000
_refine_ls_shift/su_mean 0.000
_refine_ls_structure_factor_coef Fsqd
_refine_ls_weighting_details 'w=1/[\s^2^(Fo^2^)+(0.0526P)^2^+0.8191P] where P=(Fo^2^+2Fc^2^)/3'
_refine_ls_weighting_scheme calc
_refine_ls_wR_factor_gt 0.0890
_refine_ls_wR_factor_ref 0.0907
_reflns_Friedel_coverage 0.895
_reflns_Friedel_fraction_full 0.943
_reflns_Friedel_fraction_max 0.898
_reflns_number_gt 6820
_reflns_number_total 7208
_reflns_threshold_expression 'I > 2\s(I)'
_cod_data_source_file ja6b09759_si_003.cif
_cod_data_source_block C16H21BO2
_cod_depositor_comments
;
The following automatic conversions were performed:

'_exptl_crystal_density_meas' value 'not measured' was changed to '?'
- the value is perceived as not measured.

Automatic conversion script
Id: cif_fix_values 4268 2015-11-12 08:31:59Z antanas 

 Adding full bibliography for 4125298--4125302.cif.
;
_cod_original_cell_volume 3038.5(5)
_cod_database_code 4125302
_shelx_space_group_comment
;
The symmetry employed for this shelxl refinement is uniquely defined
by the following loop, which should always be used as a source of
symmetry information in preference to the above space-group names.
They are only intended as comments.
;
_shelx_estimated_absorpt_t_min 0.959
_shelx_estimated_absorpt_t_max 0.974
_shelxl_version_number 2013-4

loop_
_space_group_symop_operation_xyz
'x, y, z'
'x, -y, z+1/2'
'x+1/2, y+1/2, z'
'x+1/2, -y+1/2, z+1/2'

loop_
_atom_site_label
_atom_site_type_symbol
_atom_site_fract_x
_atom_site_fract_y
_atom_site_fract_z
_atom_site_U_iso_or_equiv
_atom_site_adp_type
_atom_site_occupancy
_atom_site_site_symmetry_order
_atom_site_calc_flag
_atom_site_refinement_flags_posn
_atom_site_refinement_flags_adp
O1 O 0.38976(16) 0.91477(5) 0.92848(10) 0.0267(3) Uani 1 1 d . .
O2 O 0.33070(15) 0.82322(5) 0.96381(9) 0.0238(3) Uani 1 1 d . .
B1 B 0.2833(2) 0.87072(9) 0.91959(13) 0.0205(4) Uani 1 1 d . .
C1 C 0.1270(2) 0.87679(8) 0.86346(12) 0.0221(4) Uani 1 1 d . .
H1 H 0.1019 0.9139 0.8438 0.027 Uiso 1 1 calc R U
C2 C 0.0218(2) 0.83572(8) 0.83906(12) 0.0228(4) Uani 1 1 d . .
H2 H -0.0669 0.8467 0.8029 0.027 Uiso 1 1 calc R U
C3 C 0.0318(2) 0.77646(8) 0.86293(12) 0.0215(3) Uani 1 1 d . .
H3 H 0.1160 0.7645 0.9015 0.026 Uiso 1 1 calc R U
C4 C -0.0738(2) 0.73799(8) 0.83233(11) 0.0221(4) Uani 1 1 d . .
H4 H -0.1578 0.7516 0.7950 0.027 Uiso 1 1 calc R U
C5 C -0.0736(2) 0.67700(8) 0.85027(11) 0.0219(4) Uani 1 1 d . .
C6 C 0.0248(2) 0.65214(9) 0.91474(13) 0.0281(4) Uani 1 1 d . .
H6 H 0.0914 0.6754 0.9507 0.034 Uiso 1 1 calc R U
C7 C 0.0256(3) 0.59387(10) 0.92642(15) 0.0341(5) Uani 1 1 d . .
H7 H 0.0930 0.5776 0.9702 0.041 Uiso 1 1 calc R U
C8 C -0.0709(3) 0.55916(9) 0.87470(14) 0.0324(4) Uani 1 1 d . .
H8 H -0.0683 0.5193 0.8821 0.039 Uiso 1 1 calc R U
C9 C -0.1717(3) 0.58342(9) 0.81193(14) 0.0317(4) Uani 1 1 d . .
H9 H -0.2390 0.5600 0.7766 0.038 Uiso 1 1 calc R U
C10 C -0.1742(2) 0.64135(9) 0.80068(12) 0.0258(4) Uani 1 1 d . .
H10 H -0.2455 0.6574 0.7585 0.031 Uiso 1 1 calc R U
C11 C 0.5136(2) 0.89897(8) 0.99309(12) 0.0237(4) Uani 1 1 d . .
C12 C 0.4945(2) 0.83279(8) 0.99908(11) 0.0203(3) Uani 1 1 d . .
C13 C 0.4729(3) 0.92972(10) 1.07567(14) 0.0348(5) Uani 1 1 d . .
H13A H 0.4685 0.9705 1.0648 0.052 Uiso 1 1 calc R U
H13B H 0.5562 0.9217 1.1199 0.052 Uiso 1 1 calc R U
H13C H 0.3677 0.9167 1.0955 0.052 Uiso 1 1 calc R U
C14 C 0.6755(2) 0.91933(9) 0.96045(15) 0.0317(4) Uani 1 1 d . .
H14A H 0.6902 0.9053 0.9018 0.048 Uiso 1 1 calc R U
H14B H 0.7629 0.9051 0.9983 0.048 Uiso 1 1 calc R U
H14C H 0.6777 0.9608 0.9602 0.048 Uiso 1 1 calc R U
C15 C 0.5011(3) 0.80866(9) 1.08968(13) 0.0294(4) Uani 1 1 d . .
H15A H 0.4209 0.8278 1.1248 0.044 Uiso 1 1 calc R U
H15B H 0.6093 0.8146 1.1152 0.044 Uiso 1 1 calc R U
H15C H 0.4775 0.7680 1.0875 0.044 Uiso 1 1 calc R U
C16 C 0.6094(3) 0.80063(9) 0.94171(13) 0.0289(4) Uani 1 1 d . .
H16A H 0.5784 0.7606 0.9396 0.043 Uiso 1 1 calc R U
H16B H 0.7201 0.8040 0.9651 0.043 Uiso 1 1 calc R U
H16C H 0.6038 0.8165 0.8835 0.043 Uiso 1 1 calc R U
O3 O 0.38379(17) 0.62841(5) 0.11322(9) 0.0257(3) Uani 1 1 d . .
O4 O 0.37651(17) 0.53210(5) 0.10113(9) 0.0276(3) Uani 1 1 d . .
B2 B 0.3048(2) 0.57970(8) 0.13297(13) 0.0207(4) Uani 1 1 d . .
C17 C 0.1515(2) 0.57493(8) 0.18802(12) 0.0239(4) Uani 1 1 d . .
H17 H 0.1249 0.5380 0.2072 0.029 Uiso 1 1 calc R U
C18 C 0.0516(2) 0.61676(8) 0.21189(12) 0.0231(4) Uani 1 1 d . .
H18 H -0.0344 0.6065 0.2481 0.028 Uiso 1 1 calc R U
C19 C 0.0619(2) 0.67594(8) 0.18794(11) 0.0207(3) Uani 1 1 d . .
H19 H 0.1437 0.6880 0.1502 0.025 Uiso 1 1 calc R U
C20 C -0.0432(2) 0.71404(8) 0.21853(11) 0.0206(3) Uani 1 1 d . .
H20 H -0.1213 0.6999 0.2568 0.025 Uiso 1 1 calc R U
C21 C -0.0511(2) 0.77467(8) 0.19964(11) 0.0191(3) Uani 1 1 d . .
C22 C 0.0242(2) 0.79922(8) 0.12849(12) 0.0236(4) Uani 1 1 d . .
H22 H 0.0849 0.7762 0.0910 0.028 Uiso 1 1 calc R U
C23 C 0.0103(2) 0.85665(9) 0.11290(13) 0.0274(4) Uani 1 1 d . .
H23 H 0.0619 0.8728 0.0648 0.033 Uiso 1 1 calc R U
C24 C -0.0788(2) 0.89117(8) 0.16702(13) 0.0264(4) Uani 1 1 d . .
H24 H -0.0881 0.9306 0.1558 0.032 Uiso 1 1 calc R U
C25 C -0.1538(2) 0.86744(8) 0.23744(12) 0.0262(4) Uani 1 1 d . .
H25 H -0.2145 0.8906 0.2747 0.031 Uiso 1 1 calc R U
C26 C -0.1400(2) 0.80989(8) 0.25324(11) 0.0226(4) Uani 1 1 d . .
H26 H -0.1919 0.7940 0.3014 0.027 Uiso 1 1 calc R U
C27 C 0.5159(2) 0.61418(7) 0.05594(12) 0.0208(4) Uani 1 1 d . .
C28 C 0.5336(2) 0.54848(8) 0.06868(12) 0.0224(4) Uani 1 1 d . .
C29 C 0.4620(3) 0.63133(10) -0.03408(15) 0.0354(5) Uani 1 1 d . .
H29A H 0.3699 0.6079 -0.0529 0.053 Uiso 1 1 calc R U
H29B H 0.5513 0.6259 -0.0735 0.053 Uiso 1 1 calc R U
H29C H 0.4298 0.6712 -0.0342 0.053 Uiso 1 1 calc R U
C30 C 0.6649(3) 0.64764(9) 0.08399(16) 0.0343(5) Uani 1 1 d . .
H30A H 0.6466 0.6879 0.0726 0.051 Uiso 1 1 calc R U
H30B H 0.7581 0.6346 0.0517 0.051 Uiso 1 1 calc R U
H30C H 0.6862 0.6419 0.1457 0.051 Uiso 1 1 calc R U
C31 C 0.5627(3) 0.51485(9) -0.01211(15) 0.0380(5) Uani 1 1 d . .
H31A H 0.5648 0.4744 0.0017 0.057 Uiso 1 1 calc R U
H31B H 0.6666 0.5259 -0.0359 0.057 Uiso 1 1 calc R U
H31C H 0.4758 0.5224 -0.0545 0.057 Uiso 1 1 calc R U
C32 C 0.6565(3) 0.53277(9) 0.13939(16) 0.0363(5) Uani 1 1 d . .
H32A H 0.6341 0.5544 0.1916 0.055 Uiso 1 1 calc R U
H32B H 0.7656 0.5416 0.1204 0.055 Uiso 1 1 calc R U
H32C H 0.6487 0.4922 0.1517 0.055 Uiso 1 1 calc R U

loop_
_atom_site_aniso_label
_atom_site_aniso_U_11
_atom_site_aniso_U_22
_atom_site_aniso_U_33
_atom_site_aniso_U_23
_atom_site_aniso_U_13
_atom_site_aniso_U_12
O1 0.0218(7) 0.0216(6) 0.0363(8) 0.0025(5) -0.0060(6) 0.0017(5)
O2 0.0195(6) 0.0233(6) 0.0283(7) 0.0016(5) -0.0043(5) 0.0013(5)
B1 0.0189(9) 0.0227(9) 0.0202(9) -0.0011(7) 0.0039(7) 0.0035(7)
C1 0.0211(9) 0.0212(8) 0.0241(9) 0.0013(7) 0.0017(7) 0.0051(6)
C2 0.0184(8) 0.0277(9) 0.0223(8) -0.0003(7) -0.0002(6) 0.0059(7)
C3 0.0172(8) 0.0261(9) 0.0213(8) 0.0001(7) 0.0027(6) 0.0034(6)
C4 0.0172(8) 0.0286(9) 0.0206(8) 0.0005(7) 0.0020(6) 0.0041(7)
C5 0.0169(8) 0.0280(9) 0.0211(8) -0.0001(7) 0.0051(7) -0.0006(7)
C6 0.0240(9) 0.0312(10) 0.0288(10) 0.0019(8) -0.0032(7) -0.0043(7)
C7 0.0275(11) 0.0363(11) 0.0383(11) 0.0111(9) -0.0037(9) -0.0020(8)
C8 0.0328(11) 0.0261(10) 0.0385(11) 0.0052(8) 0.0047(9) -0.0054(8)
C9 0.0336(11) 0.0337(11) 0.0277(10) -0.0011(8) 0.0017(8) -0.0116(8)
C10 0.0224(9) 0.0329(10) 0.0221(9) 0.0012(7) 0.0004(7) -0.0039(7)
C11 0.0201(9) 0.0231(9) 0.0277(9) -0.0021(7) -0.0025(7) 0.0029(7)
C12 0.0171(8) 0.0229(9) 0.0210(8) -0.0021(6) -0.0001(6) 0.0040(6)
C13 0.0365(12) 0.0309(11) 0.0370(12) -0.0132(9) -0.0007(9) 0.0055(8)
C14 0.0225(10) 0.0301(10) 0.0424(12) 0.0010(8) -0.0014(8) -0.0030(8)
C15 0.0317(10) 0.0336(11) 0.0227(9) 0.0010(8) -0.0017(8) 0.0070(8)
C16 0.0289(10) 0.0289(10) 0.0292(10) -0.0030(8) 0.0054(8) 0.0095(8)
O3 0.0224(7) 0.0194(6) 0.0356(7) 0.0003(5) 0.0079(5) 0.0022(5)
O4 0.0256(7) 0.0198(6) 0.0380(8) 0.0008(5) 0.0103(6) 0.0003(5)
B2 0.0198(10) 0.0201(9) 0.0222(9) 0.0005(7) -0.0021(7) 0.0016(7)
C17 0.0235(9) 0.0216(9) 0.0267(9) 0.0017(7) 0.0036(7) -0.0025(7)
C18 0.0197(9) 0.0251(9) 0.0246(8) -0.0008(7) 0.0026(7) -0.0028(7)
C19 0.0184(8) 0.0237(9) 0.0199(8) -0.0013(6) 0.0002(6) -0.0022(6)
C20 0.0177(8) 0.0248(9) 0.0193(8) -0.0007(6) 0.0008(6) -0.0028(6)
C21 0.0157(8) 0.0242(8) 0.0173(8) -0.0012(6) -0.0023(6) -0.0013(6)
C22 0.0199(9) 0.0300(9) 0.0211(8) 0.0012(7) 0.0031(7) 0.0018(7)
C23 0.0242(9) 0.0322(10) 0.0259(9) 0.0089(8) 0.0024(7) 0.0003(7)
C24 0.0265(10) 0.0230(9) 0.0296(10) 0.0026(7) -0.0029(7) 0.0007(7)
C25 0.0285(10) 0.0260(10) 0.0240(9) -0.0032(7) -0.0001(7) 0.0029(7)
C26 0.0216(9) 0.0267(9) 0.0195(8) 0.0006(7) 0.0023(7) -0.0003(7)
C27 0.0156(8) 0.0181(8) 0.0289(9) 0.0026(7) 0.0017(7) 0.0010(6)
C28 0.0192(8) 0.0183(8) 0.0299(9) -0.0012(7) 0.0024(7) 0.0005(6)
C29 0.0334(11) 0.0405(12) 0.0323(10) 0.0104(9) 0.0021(9) 0.0072(9)
C30 0.0232(9) 0.0241(10) 0.0554(14) -0.0012(9) -0.0046(9) -0.0029(7)
C31 0.0438(13) 0.0308(11) 0.0400(12) -0.0094(9) 0.0143(10) -0.0051(9)
C32 0.0333(11) 0.0281(11) 0.0473(13) 0.0041(9) -0.0057(9) 0.0096(8)

loop_
_atom_type_symbol
_atom_type_description
_atom_type_scat_dispersion_real
_atom_type_scat_dispersion_imag
_atom_type_scat_source
C C 0.0033 0.0016 'International Tables Vol C Tables 4.2.6.8 and 6.1.1.4'
H H 0.0000 0.0000 'International Tables Vol C Tables 4.2.6.8 and 6.1.1.4'
B B 0.0013 0.0007 'International Tables Vol C Tables 4.2.6.8 and 6.1.1.4'
O O 0.0106 0.0060 'International Tables Vol C Tables 4.2.6.8 and 6.1.1.4'

loop_
_geom_angle_atom_site_label_1
_geom_angle_atom_site_label_2
_geom_angle_atom_site_label_3
_geom_angle
B1 O1 C11 108.22(15)
B1 O2 C12 108.17(14)
O2 B1 O1 113.43(17)
O2 B1 C1 125.71(17)
O1 B1 C1 120.85(17)
C2 C1 B1 127.89(17)
C2 C1 H1 116.1
B1 C1 H1 116.1
C1 C2 C3 126.13(17)
C1 C2 H2 116.9
C3 C2 H2 116.9
C4 C3 C2 122.14(17)
C4 C3 H3 118.9
C2 C3 H3 118.9
C3 C4 C5 126.95(17)
C3 C4 H4 116.5
C5 C4 H4 116.5
C10 C5 C6 117.79(18)
C10 C5 C4 119.21(17)
C6 C5 C4 122.99(17)
C7 C6 C5 120.62(18)
C7 C6 H6 119.7
C5 C6 H6 119.7
C8 C7 C6 120.6(2)
C8 C7 H7 119.7
C6 C7 H7 119.7
C7 C8 C9 119.3(2)
C7 C8 H8 120.4
C9 C8 H8 120.4
C10 C9 C8 120.3(2)
C10 C9 H9 119.8
C8 C9 H9 119.8
C9 C10 C5 121.32(19)
C9 C10 H10 119.3
C5 C10 H10 119.3
O1 C11 C13 106.88(15)
O1 C11 C14 107.30(16)
C13 C11 C14 110.25(17)
O1 C11 C12 102.94(14)
C13 C11 C12 113.59(16)
C14 C11 C12 115.10(15)
O2 C12 C15 107.46(15)
O2 C12 C16 106.82(15)
C15 C12 C16 110.28(15)
O2 C12 C11 102.97(13)
C15 C12 C11 115.24(15)
C16 C12 C11 113.30(15)
C11 C13 H13A 109.5
C11 C13 H13B 109.5
H13A C13 H13B 109.5
C11 C13 H13C 109.5
H13A C13 H13C 109.5
H13B C13 H13C 109.5
C11 C14 H14A 109.5
C11 C14 H14B 109.5
H14A C14 H14B 109.5
C11 C14 H14C 109.5
H14A C14 H14C 109.5
H14B C14 H14C 109.5
C12 C15 H15A 109.5
C12 C15 H15B 109.5
H15A C15 H15B 109.5
C12 C15 H15C 109.5
H15A C15 H15C 109.5
H15B C15 H15C 109.5
C12 C16 H16A 109.5
C12 C16 H16B 109.5
H16A C16 H16B 109.5
C12 C16 H16C 109.5
H16A C16 H16C 109.5
H16B C16 H16C 109.5
B2 O3 C27 108.20(14)
B2 O4 C28 107.75(14)
O3 B2 O4 113.43(16)
O3 B2 C17 126.08(17)
O4 B2 C17 120.47(17)
C18 C17 B2 127.93(17)
C18 C17 H17 116.0
B2 C17 H17 116.0
C17 C18 C19 126.62(17)
C17 C18 H18 116.7
C19 C18 H18 116.7
C20 C19 C18 120.76(16)
C20 C19 H19 119.6
C18 C19 H19 119.6
C19 C20 C21 127.57(16)
C19 C20 H20 116.2
C21 C20 H20 116.2
C26 C21 C22 118.17(16)
C26 C21 C20 118.97(15)
C22 C21 C20 122.84(16)
C23 C22 C21 120.34(17)
C23 C22 H22 119.8
C21 C22 H22 119.8
C22 C23 C24 120.75(17)
C22 C23 H23 119.6
C24 C23 H23 119.6
C25 C24 C23 119.46(18)
C25 C24 H24 120.3
C23 C24 H24 120.3
C26 C25 C24 119.92(17)
C26 C25 H25 120.0
C24 C25 H25 120.0
C25 C26 C21 121.36(17)
C25 C26 H26 119.3
C21 C26 H26 119.3
O3 C27 C29 107.04(15)
O3 C27 C30 108.59(16)
C29 C27 C30 110.12(17)
O3 C27 C28 102.63(13)
C29 C27 C28 113.93(16)
C30 C27 C28 113.92(15)
O4 C28 C31 108.06(16)
O4 C28 C32 105.67(16)
C31 C28 C32 110.70(18)
O4 C28 C27 102.98(13)
C31 C28 C27 115.57(16)
C32 C28 C27 112.96(16)
C27 C29 H29A 109.5
C27 C29 H29B 109.5
H29A C29 H29B 109.5
C27 C29 H29C 109.5
H29A C29 H29C 109.5
H29B C29 H29C 109.5
C27 C30 H30A 109.5
C27 C30 H30B 109.5
H30A C30 H30B 109.5
C27 C30 H30C 109.5
H30A C30 H30C 109.5
H30B C30 H30C 109.5
C28 C31 H31A 109.5
C28 C31 H31B 109.5
H31A C31 H31B 109.5
C28 C31 H31C 109.5
H31A C31 H31C 109.5
H31B C31 H31C 109.5
C28 C32 H32A 109.5
C28 C32 H32B 109.5
H32A C32 H32B 109.5
C28 C32 H32C 109.5
H32A C32 H32C 109.5
H32B C32 H32C 109.5

loop_
_geom_bond_atom_site_label_1
_geom_bond_atom_site_label_2
_geom_bond_distance
O1 B1 1.369(2)
O1 C11 1.465(2)
O2 B1 1.368(2)
O2 C12 1.466(2)
B1 C1 1.548(3)
C1 C2 1.351(3)
C1 H1 0.9500
C2 C3 1.451(3)
C2 H2 0.9500
C3 C4 1.340(3)
C3 H3 0.9500
C4 C5 1.468(3)
C4 H4 0.9500
C5 C10 1.402(3)
C5 C6 1.403(3)
C6 C7 1.389(3)
C6 H6 0.9500
C7 C8 1.387(3)
C7 H7 0.9500
C8 C9 1.391(3)
C8 H8 0.9500
C9 C10 1.381(3)
C9 H9 0.9500
C10 H10 0.9500
C11 C13 1.520(3)
C11 C14 1.522(3)
C11 C12 1.575(3)
C12 C15 1.519(3)
C12 C16 1.523(2)
C13 H13A 0.9800
C13 H13B 0.9800
C13 H13C 0.9800
C14 H14A 0.9800
C14 H14B 0.9800
C14 H14C 0.9800
C15 H15A 0.9800
C15 H15B 0.9800
C15 H15C 0.9800
C16 H16A 0.9800
C16 H16B 0.9800
C16 H16C 0.9800
O3 B2 1.363(2)
O3 C27 1.466(2)
O4 B2 1.370(2)
O4 C28 1.459(2)
B2 C17 1.552(3)
C17 C18 1.347(3)
C17 H17 0.9500
C18 C19 1.450(3)
C18 H18 0.9500
C19 C20 1.347(3)
C19 H19 0.9500
C20 C21 1.464(2)
C20 H20 0.9500
C21 C26 1.400(2)
C21 C22 1.408(2)
C22 C23 1.383(3)
C22 H22 0.9500
C23 C24 1.395(3)
C23 H23 0.9500
C24 C25 1.390(3)
C24 H24 0.9500
C25 C26 1.387(3)
C25 H25 0.9500
C26 H26 0.9500
C27 C29 1.513(3)
C27 C30 1.520(3)
C27 C28 1.572(2)
C28 C31 1.511(3)
C28 C32 1.524(3)
C29 H29A 0.9800
C29 H29B 0.9800
C29 H29C 0.9800
C30 H30A 0.9800
C30 H30B 0.9800
C30 H30C 0.9800
C31 H31A 0.9800
C31 H31B 0.9800
C31 H31C 0.9800
C32 H32A 0.9800
C32 H32B 0.9800
C32 H32C 0.9800

loop_
_geom_torsion_atom_site_label_1
_geom_torsion_atom_site_label_2
_geom_torsion_atom_site_label_3
_geom_torsion_atom_site_label_4
_geom_torsion
C12 O2 B1 O1 -6.9(2)
C12 O2 B1 C1 172.69(16)
C11 O1 B1 O2 -7.3(2)
C11 O1 B1 C1 173.03(15)
O2 B1 C1 C2 -9.2(3)
O1 B1 C1 C2 170.39(18)
B1 C1 C2 C3 1.8(3)
C1 C2 C3 C4 -176.70(18)
C2 C3 C4 C5 178.50(17)
C3 C4 C5 C10 -168.14(18)
C3 C4 C5 C6 11.1(3)
C10 C5 C6 C7 2.2(3)
C4 C5 C6 C7 -177.05(18)
C5 C6 C7 C8 -0.1(3)
C6 C7 C8 C9 -1.3(3)
C7 C8 C9 C10 0.7(3)
C8 C9 C10 C5 1.5(3)
C6 C5 C10 C9 -2.9(3)
C4 C5 C10 C9 176.38(17)
B1 O1 C11 C13 -102.85(18)
B1 O1 C11 C14 138.90(16)
B1 O1 C11 C12 17.07(18)
B1 O2 C12 C15 138.91(15)
B1 O2 C12 C16 -102.75(17)
B1 O2 C12 C11 16.83(17)
O1 C11 C12 O2 -20.24(16)
C13 C11 C12 O2 94.93(17)
C14 C11 C12 O2 -136.64(16)
O1 C11 C12 C15 -136.91(16)
C13 C11 C12 C15 -21.7(2)
C14 C11 C12 C15 106.7(2)
O1 C11 C12 C16 94.75(17)
C13 C11 C12 C16 -150.08(17)
C14 C11 C12 C16 -21.6(2)
C27 O3 B2 O4 5.2(2)
C27 O3 B2 C17 -176.66(18)
C28 O4 B2 O3 10.1(2)
C28 O4 B2 C17 -168.13(17)
O3 B2 C17 C18 14.0(3)
O4 B2 C17 C18 -168.0(2)
B2 C17 C18 C19 2.8(3)
C17 C18 C19 C20 -177.9(2)
C18 C19 C20 C21 -178.84(17)
C19 C20 C21 C26 -163.88(19)
C19 C20 C21 C22 17.5(3)
C26 C21 C22 C23 0.2(3)
C20 C21 C22 C23 178.83(18)
C21 C22 C23 C24 -0.2(3)
C22 C23 C24 C25 0.2(3)
C23 C24 C25 C26 -0.1(3)
C24 C25 C26 C21 0.2(3)
C22 C21 C26 C25 -0.2(3)
C20 C21 C26 C25 -178.87(18)
B2 O3 C27 C29 103.45(18)
B2 O3 C27 C30 -137.70(17)
B2 O3 C27 C28 -16.78(19)
B2 O4 C28 C31 -142.40(18)
B2 O4 C28 C32 99.07(17)
B2 O4 C28 C27 -19.65(19)
O3 C27 C28 O4 21.79(17)
C29 C27 C28 O4 -93.55(18)
C30 C27 C28 O4 138.97(17)
O3 C27 C28 C31 139.36(17)
C29 C27 C28 C31 24.0(2)
C30 C27 C28 C31 -103.5(2)
O3 C27 C28 C32 -91.71(18)
C29 C27 C28 C32 152.95(18)
C30 C27 C28 C32 25.5(2)
